data_1567144
loop_
_publ_author_name
'Schr\"oder, Florian'
'K\"ockerling, Martin'

_publ_section_title
;
 Tetraaquadodekakis-\m~2~-chlorido-diiodido-<i>octahedro</i>-hexaniobium(12
 <i>Nb</i>---<i>Nb</i>) tetrahydrofuran octasolvate
;
_journal_coeditor_code WM4165
_journal_issue 6
_journal_name_full IUCrData
_journal_page_first x220618
_journal_paper_doi 10.1107/S2414314622006186
_journal_volume 7
_journal_year 2022
_chemical_formula_iupac '[Nb6 Cl12 I2 (H2 O)4], 8C4 H8 O'
_chemical_formula_moiety 'H8 O4 Cl12 I2 Nb6, 8(C4 H8 O)'
_chemical_formula_sum 'C32 H72 Cl12 I2 Nb6 O12'
_chemical_formula_weight 1885.55
_chemical_name_systematic
;
Tetraaquadodekakis-\m~2~-chlorido-diiodido-<i>octahedro</i>-\
hexaniobium(12 <i>Nb</i>---<i>Nb</i>) tetrahydrofuran octasolvate
;
_space_group_crystal_system orthorhombic
_space_group_IT_number 61
_space_group_name_Hall '-P 2ac 2ab'
_space_group_name_H-M_alt 'P b c a'
_atom_sites_solution_hydrogens mixed
_atom_sites_solution_primary direct
_atom_sites_solution_secondary difmap
_audit_creation_method 'ciftab-2016 (M. K\"ockerling, 2016)'
_cell_angle_alpha 90
_cell_angle_beta 90
_cell_angle_gamma 90
_cell_formula_units_Z 8
_cell_length_a 19.3389(7)
_cell_length_b 18.1968(7)
_cell_length_c 34.0390(10)
_cell_measurement_reflns_used 9812
_cell_measurement_temperature 123(2)
_cell_measurement_theta_max 28.958
_cell_measurement_theta_min 2.4575
_cell_volume 11978.5(7)
_computing_cell_refinement
;
SAINT (Bruker, 2017)
;
_computing_data_collection
;
APEX3 (Bruker, 2017)
;
_computing_data_reduction
;
SAINT (Bruker, 2017)
;
_computing_molecular_graphics
;
DIAMOND (Brandenburg, 2019)
;
_computing_publication_material
;
publCIF (Westrip, 2010)
;
_computing_structure_refinement
;
SHELXL (Sheldrick  2015)
;
_computing_structure_solution
;
SHELXS (Sheldrick, 2008)
;
_diffrn_ambient_temperature 123(2)
_diffrn_measured_fraction_theta_full 0.996
_diffrn_measured_fraction_theta_max 0.995
_diffrn_measurement_device_type 'Bruker APEXII CCD'
_diffrn_measurement_method '\f and \w scans'
_diffrn_radiation_source 'microfocus sealed tube'
_diffrn_radiation_type MoK\a
_diffrn_radiation_wavelength 0.71073
_diffrn_reflns_av_R_equivalents 0.0502
_diffrn_reflns_av_unetI/netI 0.0395
_diffrn_reflns_limit_h_max 24
_diffrn_reflns_limit_h_min -26
_diffrn_reflns_limit_k_max 24
_diffrn_reflns_limit_k_min -24
_diffrn_reflns_limit_l_max 45
_diffrn_reflns_limit_l_min -36
_diffrn_reflns_number 94479
_diffrn_reflns_theta_full 25.000
_diffrn_reflns_theta_max 29.026
_diffrn_reflns_theta_min 1.594
_exptl_absorpt_coefficient_mu 2.723
_exptl_absorpt_correction_type multi-scan
_exptl_absorpt_process_details
;
(<i>SADABS</i>; Krause <i>et al.</i>, 2015)
;
_exptl_crystal_colour black
_exptl_crystal_density_diffrn 2.091
_exptl_crystal_density_method none
_exptl_crystal_description block
_exptl_crystal_F_000 7328
_exptl_crystal_size_max 0.230
_exptl_crystal_size_mid 0.160
_exptl_crystal_size_min 0.140
_refine_diff_density_max 1.472
_refine_diff_density_min -1.499
_refine_ls_extinction_method none
_refine_ls_goodness_of_fit_ref 1.057
_refine_ls_hydrogen_treatment constr
_refine_ls_matrix_type full
_refine_ls_number_parameters 602
_refine_ls_number_reflns 15885
_refine_ls_number_restraints 0
_refine_ls_restrained_S_all 1.057
_refine_ls_R_factor_all 0.0804
_refine_ls_R_factor_gt 0.0512
_refine_ls_shift/su_max 0.001
_refine_ls_shift/su_mean 0.000
_refine_ls_structure_factor_coef Fsqd
_refine_ls_weighting_details 'w=1/[\s^2^(Fo^2^)+(0.0359P)^2^+173.2937P] where P=(Fo^2^+2Fc^2^)/3'
_refine_ls_weighting_scheme calc
_refine_ls_wR_factor_gt 0.1167
_refine_ls_wR_factor_ref 0.1322
_reflns_number_gt 11673
_reflns_number_total 15885
_reflns_threshold_expression 'I > 2\s(I)'
_cod_data_source_file wm4165sup1.cif
_cod_data_source_block I
_cod_original_cell_volume 11978.6(8)
_cod_database_code 1567144
_shelx_space_group_comment
;
The symmetry employed for this shelxl refinement is uniquely defined
by the following loop  which should always be used as a source of
symmetry information in preference to the above space-group names.
They are only intended as comments.
;
_shelx_estimated_absorpt_t_min 0.577
_shelx_estimated_absorpt_t_max 0.705
_shelxl_version_number 201.4

loop_
_space_group_symop_operation_xyz
'x, y, z'
'-x+1/2, -y, z+1/2'
'-x, y+1/2, -z+1/2'
'x+1/2, -y+1/2, -z'
'-x, -y, -z'
'x-1/2, y, -z-1/2'
'x, -y-1/2, z-1/2'
'-x-1/2, y-1/2, z'

loop_
_atom_site_type_symbol
_atom_site_label
_atom_site_fract_x
_atom_site_fract_y
_atom_site_fract_z
_atom_site_U_iso_or_equiv
_atom_site_adp_type
_atom_site_calc_flag
_atom_site_occupancy
_atom_site_disorder_assembly
_atom_site_disorder_group
Nb Nb1 0.59644(3) 0.17243(3) 0.36689(2) 0.01690(10) Uani d 1 . .
Nb Nb2 0.58974(3) 0.31709(3) 0.32845(2) 0.01710(10) Uani d 1 . .
Nb Nb3 0.58856(3) 0.30859(3) 0.41313(2) 0.01600(10) Uani d 1 . .
Nb Nb4 0.46988(3) 0.21109(3) 0.40986(2) 0.01710(10) Uani d 1 . .
Nb Nb5 0.47127(3) 0.21952(3) 0.32502(2) 0.01760(10) Uani d 1 . .
Nb Nb6 0.46288(3) 0.35529(3) 0.37133(2) 0.01630(10) Uani d 1 . .
Cl Cl1 0.67822(8) 0.22178(9) 0.31834(5) 0.0230(3) Uani d 1 . .
Cl Cl2 0.67647(8) 0.21119(9) 0.41928(5) 0.0218(3) Uani d 1 . .
Cl Cl3 0.53495(8) 0.09517(8) 0.41480(5) 0.0239(3) Uani d 1 . .
Cl Cl4 0.53829(8) 0.10741(9) 0.31292(5) 0.0236(3) Uani d 1 . .
Cl Cl5 0.67003(8) 0.38061(9) 0.37308(4) 0.0218(3) Uani d 1 . .
Cl Cl6 0.52879(8) 0.25339(9) 0.47005(4) 0.0224(3) Uani d 1 . .
Cl Cl7 0.38863(8) 0.14800(9) 0.36529(5) 0.0236(3) Uani d 1 . .
Cl Cl8 0.53035(8) 0.27600(10) 0.26799(4) 0.0244(3) Uani d 1 . .
Cl Cl9 0.52292(8) 0.43133(9) 0.32239(4) 0.0220(3) Uani d 1 . .
Cl Cl10 0.52290(8) 0.42292(8) 0.42386(4) 0.0204(3) Uani d 1 . .
Cl Cl11 0.38214(8) 0.30702(9) 0.42091(4) 0.0216(3) Uani d 1 . .
Cl Cl12 0.38156(8) 0.31507(9) 0.32027(4) 0.0229(3) Uani d 1 . .
I I1 0.68739(2) 0.04382(3) 0.36266(2) 0.02870(10) Uani d 1 . .
I I2 0.36838(2) 0.48292(3) 0.37360(2) 0.02740(10) Uani d 1 . .
O O1 0.6562(2) 0.3756(3) 0.28550(10) 0.0280(10) Uani d 1 . .
H H1A 0.6990 0.3682 0.2815 0.042 Uiso d 1 . .
H H1B 0.6507 0.3929 0.2625 0.042 Uiso d 1 . .
O O2 0.6540(2) 0.3566(3) 0.46070(10) 0.0240(10) Uani d 1 . .
H H2A 0.6462 0.3344 0.4822 0.035 Uiso d 1 . .
H H2B 0.6566 0.4015 0.4674 0.035 Uiso d 1 . .
O O3 0.4028(3) 0.1542(3) 0.4537(2) 0.0300(10) Uani d 1 . .
H H3A 0.4157 0.1653 0.4768 0.045 Uiso d 1 . .
H H3B 0.3908 0.1092 0.4535 0.045 Uiso d 1 . .
O O4 0.4085(2) 0.1714(3) 0.27730(10) 0.0290(10) Uani d 1 . .
H H4A 0.3749 0.1999 0.2721 0.044 Uiso d 1 . .
H H4B 0.4335 0.1661 0.2570 0.044 Uiso d 1 . .
O O5 0.7892(3) 0.3526(3) 0.2728(2) 0.0330(10) Uani d 1 . .
C C1 0.8400(4) 0.3109(5) 0.2931(3) 0.045(2) Uani d 1 . .
H H1C 0.8578 0.2710 0.2761 0.054 Uiso calc 1 . .
H H1D 0.8197 0.2887 0.3170 0.054 Uiso calc 1 . .
C C2 0.8969(4) 0.3623(5) 0.3039(2) 0.040(2) Uani d 1 . .
H H2C 0.9421 0.3367 0.3044 0.048 Uiso calc 1 . .
H H2D 0.8885 0.3851 0.3299 0.048 Uiso calc 1 . .
C C3 0.8943(4) 0.4190(4) 0.2714(2) 0.034(2) Uani d 1 . .
H H3C 0.9113 0.4673 0.2807 0.041 Uiso calc 1 . .
H H3D 0.9223 0.4034 0.2485 0.041 Uiso calc 1 . .
C C4 0.8184(4) 0.4224(4) 0.2611(2) 0.033(2) Uani d 1 . .
H H4C 0.7955 0.4632 0.2753 0.039 Uiso calc 1 . .
H H4D 0.8122 0.4302 0.2325 0.039 Uiso calc 1 . .
O O6A_a 0.6430(10) 0.4300(10) 0.2154(8) 0.030(4) Uani d 0.64(2) A 1
C C5A_a 0.670(3) 0.389(3) 0.179(2) 0.049(6) Uani d 0.64(2) A 1
H H5A_a 0.6924 0.3420 0.1866 0.059 Uiso calc 0.64(2) A 1
H H5B_a 0.7026 0.4194 0.1639 0.059 Uiso calc 0.64(2) A 1
C C6A_a 0.6005(9) 0.3771(8) 0.1577(5) 0.060(5) Uani d 0.64(2) A 1
H H6A_a 0.6086 0.3633 0.1300 0.072 Uiso calc 0.64(2) A 1
H H6B_a 0.5732 0.3379 0.1706 0.072 Uiso calc 0.64(2) A 1
C C7A_a 0.565(4) 0.447(5) 0.160(3) 0.044(4) Uani d 0.64(2) A 1
H H7A_a 0.5144 0.4417 0.1561 0.053 Uiso calc 0.64(2) A 1
H H7B_a 0.5833 0.4831 0.1410 0.053 Uiso calc 0.64(2) A 1
C C8A_a 0.5807(4) 0.4710(5) 0.2025(3) 0.041(2) Uani d 0.64(2) A 1
H H8A_a 0.5895 0.5246 0.2036 0.050 Uiso calc 0.64(2) A 1
H H8B_a 0.5411 0.4596 0.2199 0.050 Uiso calc 0.64(2) A 1
O O6B_b 0.631(3) 0.422(3) 0.212(2) 0.07(2) Uani d 0.36(2) A 2
C C5B_b 0.659(5) 0.389(6) 0.185(3) 0.049(6) Uani d 0.36(2) A 2
H H5C_b 0.6436 0.3372 0.1851 0.059 Uiso calc 0.36(2) A 2
H H5D_b 0.7098 0.3901 0.1886 0.059 Uiso calc 0.36(2) A 2
C C6B_b 0.6390(10) 0.4270(10) 0.1452(6) 0.038(7) Uani d 0.36(2) A 2
H H6C_b 0.6681 0.4699 0.1385 0.045 Uiso calc 0.36(2) A 2
H H6D_b 0.6362 0.3925 0.1228 0.045 Uiso calc 0.36(2) A 2
C C7B_b 0.566(7) 0.449(8) 0.162(5) 0.044(4) Uani d 0.36(2) A 2
H H7C_b 0.5457 0.4902 0.1470 0.053 Uiso calc 0.36(2) A 2
H H7D_b 0.5338 0.4068 0.1614 0.053 Uiso calc 0.36(2) A 2
C C8B_b 0.5807(4) 0.4710(5) 0.2025(3) 0.041(2) Uani d 0.36(2) A 2
H H8C_b 0.5976 0.5223 0.2039 0.050 Uiso calc 0.36(2) A 2
H H8D_b 0.5396 0.4655 0.2196 0.050 Uiso calc 0.36(2) A 2
O O7 0.6621(3) 0.2999(4) 0.5319(2) 0.0430(10) Uani d 1 . .
C C9 0.7253(4) 0.2924(5) 0.5529(2) 0.038(2) Uani d 1 . .
H H9A 0.7568 0.3337 0.5468 0.046 Uiso calc 1 . .
H H9B 0.7485 0.2458 0.5459 0.046 Uiso calc 1 . .
C C10 0.7064(5) 0.2929(7) 0.5958(3) 0.056(3) Uani d 1 . .
H H10A 0.7235 0.2479 0.6090 0.068 Uiso calc 1 . .
H H10B 0.7262 0.3364 0.6091 0.068 Uiso calc 1 . .
C C11 0.6288(5) 0.2956(7) 0.5964(3) 0.061(3) Uani d 1 . .
H H11A 0.6089 0.2456 0.5986 0.073 Uiso calc 1 . .
H H11B 0.6118 0.3260 0.6185 0.073 Uiso calc 1 . .
C C12 0.6110(5) 0.3297(6) 0.5579(3) 0.047(2) Uani d 1 . .
H H12A 0.5637 0.3158 0.5495 0.056 Uiso calc 1 . .
H H12B 0.6142 0.3839 0.5593 0.056 Uiso calc 1 . .
O O8 0.6622(3) 0.4959(3) 0.48120(10) 0.0290(10) Uani d 1 . .
C C13 0.6032(4) 0.5277(4) 0.5017(2) 0.030(2) Uani d 1 . .
H H13A 0.6162 0.5420 0.5288 0.036 Uiso calc 1 . .
H H13B 0.5646 0.4921 0.5030 0.036 Uiso calc 1 . .
C C14 0.5828(5) 0.5943(5) 0.4780(3) 0.043(2) Uani d 1 . .
H H14A 0.5618 0.6326 0.4949 0.052 Uiso calc 1 . .
H H14B 0.5499 0.5812 0.4569 0.052 Uiso calc 1 . .
C C15 0.6514(5) 0.6195(5) 0.4614(2) 0.043(2) Uani d 1 . .
H H15A 0.6779 0.6484 0.4809 0.052 Uiso calc 1 . .
H H15B 0.6449 0.6494 0.4374 0.052 Uiso calc 1 . .
C C16 0.6869(5) 0.5471(5) 0.4522(2) 0.041(2) Uani d 1 . .
H H16A 0.6747 0.5301 0.4255 0.050 Uiso calc 1 . .
H H16B 0.7377 0.5523 0.4540 0.050 Uiso calc 1 . .
O O9 0.3659(4) 0.0167(4) 0.4525(3) 0.087(3) Uani d 1 . .
C C17 0.3983(8) -0.0391(7) 0.4734(6) 0.135(9) Uani d 1 . .
H H17A 0.4090 -0.0218 0.5003 0.161 Uiso calc 1 . .
H H17B 0.4423 -0.0523 0.4603 0.161 Uiso calc 1 . .
C C18 0.3548(7) -0.1018(6) 0.4753(5) 0.087(4) Uani d 1 . .
H H18A 0.3423 -0.1127 0.5029 0.104 Uiso calc 1 . .
H H18B 0.3784 -0.1452 0.4640 0.104 Uiso calc 1 . .
C C19 0.2917(5) -0.0831(6) 0.4520(4) 0.065(3) Uani d 1 . .
H H19A 0.2914 -0.1098 0.4266 0.078 Uiso calc 1 . .
H H19B 0.2492 -0.0957 0.4667 0.078 Uiso calc 1 . .
C C20 0.2968(6) -0.0021(5) 0.4456(4) 0.070(4) Uani d 1 . .
H H20A 0.2834 0.0106 0.4184 0.084 Uiso calc 1 . .
H H20B 0.2660 0.0244 0.4640 0.084 Uiso calc 1 . .
O O10 0.3910(3) 0.1938(5) 0.5279(2) 0.064(2) Uani d 1 . .
C C21 0.4469(5) 0.1819(9) 0.5540(3) 0.082(4) Uani d 1 . .
H H21A 0.4679 0.2295 0.5615 0.098 Uiso calc 1 . .
H H21B 0.4828 0.1516 0.5410 0.098 Uiso calc 1 . .
C C22 0.4213(6) 0.1450(10) 0.5880(4) 0.122(8) Uani d 1 . .
H H22A 0.4450 0.1624 0.6120 0.147 Uiso calc 1 . .
H H22B 0.4275 0.0911 0.5857 0.147 Uiso calc 1 . .
C C23 0.3459(5) 0.1652(7) 0.5885(3) 0.065(3) Uani d 1 . .
H H23A 0.3182 0.1277 0.6026 0.078 Uiso calc 1 . .
H H23B 0.3386 0.2136 0.6011 0.078 Uiso calc 1 . .
C C24 0.3284(5) 0.1673(7) 0.5469(3) 0.058(3) Uani d 1 . .
H H24A 0.3159 0.1178 0.5372 0.069 Uiso calc 1 . .
H H24B 0.2892 0.2011 0.5421 0.069 Uiso calc 1 . .
O O11 0.4333(3) 0.1077(5) 0.2100(2) 0.063(2) Uani d 1 . .
C C25 0.4832(4) 0.1328(6) 0.1820(3) 0.050(2) Uani d 1 . .
H H25A 0.5213 0.0968 0.1795 0.060 Uiso calc 1 . .
H H25B 0.5028 0.1805 0.1903 0.060 Uiso calc 1 . .
C C26 0.4469(7) 0.1410(10) 0.1446(4) 0.106(6) Uani d 1 . .
H H26A 0.4438 0.1932 0.1374 0.127 Uiso calc 1 . .
H H26B 0.4729 0.1147 0.1237 0.127 Uiso calc 1 . .
C C27 0.3818(6) 0.1113(9) 0.1478(3) 0.079(4) Uani d 1 . .
H H27A 0.3780 0.0664 0.1315 0.095 Uiso calc 1 . .
H H27B 0.3469 0.1472 0.1385 0.095 Uiso calc 1 . .
C C28 0.3694(4) 0.0931(5) 0.1902(2) 0.039(2) Uani d 1 . .
H H28A 0.3319 0.1240 0.2010 0.047 Uiso calc 1 . .
H H28B 0.3563 0.0408 0.1931 0.047 Uiso calc 1 . .
O O12 0.2795(3) 0.1498(4) 0.2820(3) 0.064(2) Uani d 1 . .
C C29 0.2461(4) 0.0793(5) 0.2839(3) 0.043(2) Uani d 1 . .
H H29A 0.2488 0.0586 0.3108 0.052 Uiso calc 1 . .
H H29B 0.2674 0.0442 0.2653 0.052 Uiso calc 1 . .
C C30 0.1722(4) 0.0958(4) 0.2727(2) 0.032(2) Uani d 1 . .
H H30A 0.1665 0.0983 0.2438 0.039 Uiso calc 1 . .
H H30B 0.1400 0.0586 0.2835 0.039 Uiso calc 1 . .
C C31 0.1614(4) 0.1697(5) 0.2915(2) 0.037(2) Uani d 1 . .
H H31A 0.1467 0.1643 0.3192 0.044 Uiso calc 1 . .
H H31B 0.1261 0.1984 0.2772 0.044 Uiso calc 1 . .
C C32 0.2314(4) 0.2065(4) 0.2890(2) 0.034(2) Uani d 1 . .
H H32A 0.2322 0.2427 0.2673 0.040 Uiso calc 1 . .
H H32B 0.2423 0.2321 0.3139 0.040 Uiso calc 1 . .

loop_
_atom_site_aniso_label
_atom_site_aniso_U_11
_atom_site_aniso_U_22
_atom_site_aniso_U_33
_atom_site_aniso_U_12
_atom_site_aniso_U_13
_atom_site_aniso_U_23
Nb1 0.0160(2) 0.0185(3) 0.0163(3) -0.0005(2) -0.0003(2) -0.0025(2)
Nb2 0.0162(3) 0.0219(3) 0.0134(2) -0.0015(2) 0.0002(2) 0.0005(2)
Nb3 0.0174(3) 0.0176(3) 0.0131(2) -0.0013(2) -0.0016(2) -0.0010(2)
Nb4 0.0176(3) 0.0184(3) 0.0152(3) -0.0019(2) 0.0025(2) -0.0005(2)
Nb5 0.0156(3) 0.0223(3) 0.0150(3) -0.0012(2) -0.0007(2) -0.0043(2)
Nb6 0.0163(2) 0.0190(3) 0.0135(2) -0.0008(2) -0.0004(2) -0.0006(2)
Cl1 0.0186(7) 0.0289(8) 0.0217(7) 0.0012(6) 0.0042(6) -0.0010(6)
Cl2 0.0211(7) 0.0231(7) 0.0212(7) 0.0010(6) -0.0057(6) -0.0016(6)
Cl3 0.0259(8) 0.0191(7) 0.0267(8) -0.0008(6) 0.0025(6) 0.0020(6)
Cl4 0.0210(7) 0.0245(8) 0.0254(8) 0.0001(6) -0.0024(6) -0.0106(6)
Cl5 0.0190(7) 0.0250(7) 0.0214(7) -0.0055(6) -0.0017(6) 0.0001(6)
Cl6 0.0286(8) 0.0256(8) 0.0131(7) -0.0015(6) 0.0007(6) 0.0003(6)
Cl7 0.0197(7) 0.0237(7) 0.0273(8) -0.0061(6) 0.0012(6) -0.0065(6)
Cl8 0.0239(7) 0.0360(9) 0.0133(7) -0.0008(7) -0.0005(6) -0.0024(6)
Cl9 0.0226(7) 0.0237(7) 0.0196(7) -0.0007(6) 0.0006(6) 0.0045(6)
Cl10 0.0232(7) 0.0190(7) 0.0189(7) 0.0001(6) -0.0029(6) -0.0029(5)
Cl11 0.0213(7) 0.0232(7) 0.0203(7) 0.0006(6) 0.0063(6) -0.0009(6)
Cl12 0.0188(7) 0.0292(8) 0.0206(7) 0.0017(6) -0.0058(5) -0.0031(6)
I1 0.0253(2) 0.0272(2) 0.0336(2) 0.0051(2) -0.0037(2) -0.0057(2)
I2 0.0281(2) 0.0276(2) 0.0266(2) 0.0062(2) -0.0003(2) 0.0003(2)
O1 0.019(2) 0.042(3) 0.023(2) 0.001(2) 0.005(2) 0.010(2)
O2 0.031(3) 0.023(2) 0.017(2) -0.001(2) -0.004(2) -0.002(2)
O3 0.035(3) 0.028(3) 0.026(3) -0.004(2) 0.011(2) 0.005(2)
O4 0.021(2) 0.042(3) 0.025(2) -0.001(2) -0.003(2) -0.012(2)
O5 0.021(2) 0.034(3) 0.044(3) -0.004(2) 0.000(2) 0.008(2)
C1 0.034(4) 0.043(5) 0.058(6) -0.008(4) -0.011(4) 0.015(4)
C2 0.026(4) 0.057(5) 0.035(4) 0.006(4) -0.003(3) 0.004(4)
C3 0.028(4) 0.033(4) 0.042(4) -0.008(3) 0.004(3) -0.014(3)
C4 0.027(4) 0.039(4) 0.032(4) -0.003(3) 0.004(3) 0.001(3)
O6A_a 0.020(6) 0.041(7) 0.029(8) 0.001(5) -0.006(5) 0.010(5)
C5A_a 0.04(2) 0.065(7) 0.05(2) 0.020(10) 0.021(9) 0.000(10)
C6A_a 0.080(10) 0.033(8) 0.070(10) -0.004(8) 0.021(9) -0.005(7)
C7A_a 0.041(5) 0.047(6) 0.045(9) -0.004(5) -0.015(5) 0.001(6)
C8A_a 0.036(4) 0.049(5) 0.039(5) 0.011(4) -0.002(4) 0.004(4)
O6B_b 0.05(3) 0.14(4) 0.02(2) 0.04(2) 0.02(2) 0.02(2)
C5B_b 0.04(2) 0.065(7) 0.05(2) 0.020(10) 0.021(9) 0.000(10)
C6B_b 0.06(2) 0.040(10) 0.020(10) -0.010(10) 0.007(9) -0.009(8)
C7B_b 0.041(5) 0.047(6) 0.045(9) -0.004(5) -0.015(5) 0.001(6)
C8B_b 0.036(4) 0.049(5) 0.039(5) 0.011(4) -0.002(4) 0.004(4)
O7 0.042(3) 0.065(4) 0.020(3) 0.011(3) -0.005(2) 0.007(3)
C9 0.036(4) 0.045(5) 0.034(4) 0.001(4) -0.005(3) -0.001(4)
C10 0.043(5) 0.095(8) 0.030(4) 0.009(5) -0.010(4) 0.006(5)
C11 0.056(6) 0.094(9) 0.033(5) 0.011(6) 0.002(4) 0.013(5)
C12 0.044(5) 0.058(6) 0.038(5) 0.020(4) -0.001(4) -0.012(4)
O8 0.031(3) 0.029(3) 0.026(3) 0.000(2) 0.002(2) -0.005(2)
C13 0.034(4) 0.037(4) 0.020(3) 0.002(3) 0.006(3) -0.008(3)
C14 0.055(5) 0.037(4) 0.039(5) 0.010(4) -0.004(4) -0.008(4)
C15 0.073(6) 0.030(4) 0.027(4) -0.001(4) -0.001(4) -0.002(3)
C16 0.054(5) 0.037(4) 0.032(4) -0.005(4) 0.021(4) -0.001(3)
O9 0.065(5) 0.043(4) 0.154(9) -0.030(4) -0.041(5) 0.040(5)
C17 0.090(10) 0.056(8) 0.25(2) -0.022(7) -0.110(10) 0.070(10)
C18 0.082(9) 0.045(6) 0.130(10) 0.005(6) -0.017(8) 0.040(7)
C19 0.044(6) 0.042(5) 0.110(10) -0.009(4) 0.001(6) 0.013(6)
C20 0.050(6) 0.037(5) 0.120(10) -0.005(5) -0.020(6) 0.011(6)
O10 0.042(4) 0.114(7) 0.036(4) -0.003(4) 0.010(3) 0.011(4)
C21 0.039(6) 0.170(10) 0.039(6) 0.003(7) 0.002(4) 0.021(7)
C22 0.052(7) 0.24(2) 0.077(9) 0.030(10) 0.024(6) 0.100(10)
C23 0.049(6) 0.094(9) 0.053(6) 0.008(6) 0.020(5) 0.023(6)
C24 0.038(5) 0.087(8) 0.048(6) -0.014(5) 0.009(4) -0.008(5)
O11 0.034(3) 0.117(6) 0.038(3) -0.006(4) -0.001(3) -0.036(4)
C25 0.028(4) 0.065(6) 0.058(6) -0.010(4) 0.008(4) -0.028(5)
C26 0.054(7) 0.16(2) 0.100(10) -0.023(9) -0.006(7) 0.070(10)
C27 0.061(7) 0.140(10) 0.036(5) -0.044(8) -0.007(5) 0.018(6)
C28 0.032(4) 0.051(5) 0.034(4) -0.008(4) 0.001(3) -0.017(4)
O12 0.025(3) 0.049(4) 0.119(7) -0.003(3) 0.007(4) -0.037(4)
C29 0.021(4) 0.053(5) 0.056(5) -0.003(4) -0.006(4) -0.002(4)
C30 0.026(4) 0.038(4) 0.033(4) -0.006(3) -0.001(3) 0.003(3)
C31 0.021(3) 0.049(5) 0.039(4) 0.005(3) 0.000(3) 0.002(4)
C32 0.029(4) 0.037(4) 0.035(4) 0.002(3) 0.001(3) -0.005(3)

loop_
_atom_type_symbol
_atom_type_description
_atom_type_scat_dispersion_real
_atom_type_scat_dispersion_imag
_atom_type_scat_source
C C 0.0034 0.0017 'International Tables Vol C Tables 4.2.6.8 and 6.1.1.4'
H H 0.0000 0.0000 'International Tables Vol C Tables 4.2.6.8 and 6.1.1.4'
Cl Cl 0.1507 0.1611 'International Tables Vol C Tables 4.2.6.8 and 6.1.1.4'
I I -0.4371 1.8409 'International Tables Vol C Tables 4.2.6.8 and 6.1.1.4'
Nb Nb -2.0614 0.6336 'International Tables Vol C Tables 4.2.6.8 and 6.1.1.4'
O O 0.0114 0.0062 'International Tables Vol C Tables 4.2.6.8 and 6.1.1.4'

loop_
_geom_angle_atom_site_label_1
_geom_angle_atom_site_label_2
_geom_angle_atom_site_label_3
_geom_angle_site_symmetry_1
_geom_angle_site_symmetry_3
_geom_angle
Cl1 Nb1 Cl4 . . 88.15(6)
Cl1 Nb1 Cl3 . . 164.99(6)
Cl4 Nb1 Cl3 . . 89.96(6)
Cl1 Nb1 Cl2 . . 88.73(6)
Cl4 Nb1 Cl2 . . 165.04(6)
Cl3 Nb1 Cl2 . . 89.28(6)
Cl1 Nb1 I1 . . 82.67(4)
Cl4 Nb1 I1 . . 81.57(4)
Cl3 Nb1 I1 . . 82.32(4)
Cl2 Nb1 I1 . . 83.52(4)
Cl1 Nb1 Nb4 . . 141.61(5)
Cl4 Nb1 Nb4 . . 96.11(4)
Cl3 Nb1 Nb4 . . 53.40(4)
Cl2 Nb1 Nb4 . . 95.42(4)
I1 Nb1 Nb4 . . 135.71(2)
Cl1 Nb1 Nb5 . . 95.59(4)
Cl4 Nb1 Nb5 . . 53.17(4)
Cl3 Nb1 Nb5 . . 95.17(4)
Cl2 Nb1 Nb5 . . 141.75(4)
I1 Nb1 Nb5 . . 134.73(2)
Nb4 Nb1 Nb5 . . 59.00(2)
Cl1 Nb1 Nb3 . . 94.90(4)
Cl4 Nb1 Nb3 . . 141.48(4)
Cl3 Nb1 Nb3 . . 95.84(4)
Cl2 Nb1 Nb3 . . 53.40(4)
I1 Nb1 Nb3 . . 136.92(2)
Nb4 Nb1 Nb3 . . 59.21(2)
Nb5 Nb1 Nb3 . . 88.35(2)
Cl1 Nb1 Nb2 . . 53.30(4)
Cl4 Nb1 Nb2 . . 94.48(4)
Cl3 Nb1 Nb2 . . 141.71(4)
Cl2 Nb1 Nb2 . . 95.36(4)
I1 Nb1 Nb2 . . 135.96(2)
Nb4 Nb1 Nb2 . . 88.31(2)
Nb5 Nb1 Nb2 . . 59.13(2)
Nb3 Nb1 Nb2 . . 58.78(2)
O1 Nb2 Cl9 . . 80.90(10)
O1 Nb2 Cl1 . . 81.00(10)
Cl9 Nb2 Cl1 . . 161.91(6)
O1 Nb2 Cl5 . . 79.40(10)
Cl9 Nb2 Cl5 . . 89.21(6)
Cl1 Nb2 Cl5 . . 88.78(6)
O1 Nb2 Cl8 . . 82.30(10)
Cl9 Nb2 Cl8 . . 86.65(6)
Cl1 Nb2 Cl8 . . 89.63(6)
Cl5 Nb2 Cl8 . . 161.62(6)
O1 Nb2 Nb3 . . 133.50(10)
Cl9 Nb2 Nb3 . . 97.19(4)
Cl1 Nb2 Nb3 . . 96.17(4)
Cl5 Nb2 Nb3 . . 54.11(4)
Cl8 Nb2 Nb3 . . 144.22(4)
O1 Nb2 Nb5 . . 136.40(10)
Cl9 Nb2 Nb5 . . 95.69(4)
Cl1 Nb2 Nb5 . . 96.44(4)
Cl5 Nb2 Nb5 . . 144.18(4)
Cl8 Nb2 Nb5 . . 54.17(4)
Nb3 Nb2 Nb5 . . 90.07(2)
O1 Nb2 Nb6 . . 134.20(10)
Cl9 Nb2 Nb6 . . 53.29(4)
Cl1 Nb2 Nb6 . . 144.78(4)
Cl5 Nb2 Nb6 . . 96.26(4)
Cl8 Nb2 Nb6 . . 95.58(4)
Nb3 Nb2 Nb6 . . 60.66(2)
Nb5 Nb2 Nb6 . . 60.35(2)
O1 Nb2 Nb1 . . 134.20(10)
Cl9 Nb2 Nb1 . . 144.85(4)
Cl1 Nb2 Nb1 . . 53.20(4)
Cl5 Nb2 Nb1 . . 96.78(4)
Cl8 Nb2 Nb1 . . 96.90(5)
Nb3 Nb2 Nb1 . . 60.56(2)
Nb5 Nb2 Nb1 . . 60.34(2)
Nb6 Nb2 Nb1 . . 91.58(2)
O2 Nb3 Cl5 . . 80.20(10)
O2 Nb3 Cl10 . . 81.60(10)
Cl5 Nb3 Cl10 . . 87.84(6)
O2 Nb3 Cl2 . . 80.10(10)
Cl5 Nb3 Cl2 . . 89.33(6)
Cl10 Nb3 Cl2 . . 161.77(5)
O2 Nb3 Cl6 . . 81.70(10)
Cl5 Nb3 Cl6 . . 161.93(6)
Cl10 Nb3 Cl6 . . 89.20(5)
Cl2 Nb3 Cl6 . . 87.92(6)
O2 Nb3 Nb2 . . 134.30(10)
Cl5 Nb3 Nb2 . . 54.08(4)
Cl10 Nb3 Nb2 . . 96.13(4)
Cl2 Nb3 Nb2 . . 96.76(4)
Cl6 Nb3 Nb2 . . 143.99(4)
O2 Nb3 Nb4 . . 135.60(10)
Cl5 Nb3 Nb4 . . 144.11(4)
Cl10 Nb3 Nb4 . . 96.56(4)
Cl2 Nb3 Nb4 . . 96.26(4)
Cl6 Nb3 Nb4 . . 53.95(4)
Nb2 Nb3 Nb4 . . 90.04(2)
O2 Nb3 Nb1 . . 133.50(10)
Cl5 Nb3 Nb1 . . 96.83(4)
Cl10 Nb3 Nb1 . . 144.85(4)
Cl2 Nb3 Nb1 . . 53.39(4)
Cl6 Nb3 Nb1 . . 95.83(4)
Nb2 Nb3 Nb1 . . 60.66(2)
Nb4 Nb3 Nb1 . . 60.35(2)
O2 Nb3 Nb6 . . 134.90(10)
Cl5 Nb3 Nb6 . . 96.15(4)
Cl10 Nb3 Nb6 . . 53.28(4)
Cl2 Nb3 Nb6 . . 144.95(4)
Cl6 Nb3 Nb6 . . 96.33(4)
Nb2 Nb3 Nb6 . . 60.53(2)
Nb4 Nb3 Nb6 . . 60.32(2)
Nb1 Nb3 Nb6 . . 91.56(2)
O3 Nb4 Cl3 . . 81.60(10)
O3 Nb4 Cl11 . . 80.00(10)
Cl3 Nb4 Cl11 . . 161.58(6)
O3 Nb4 Cl6 . . 81.80(10)
Cl3 Nb4 Cl6 . . 88.54(6)
Cl11 Nb4 Cl6 . . 88.29(6)
O3 Nb4 Cl7 . . 79.90(10)
Cl3 Nb4 Cl7 . . 88.21(6)
Cl11 Nb4 Cl7 . . 89.13(6)
Cl6 Nb4 Cl7 . . 161.75(6)
O3 Nb4 Nb5 . . 134.20(10)
Cl3 Nb4 Nb5 . . 96.25(4)
Cl11 Nb4 Nb5 . . 96.97(4)
Cl6 Nb4 Nb5 . . 143.93(4)
Cl7 Nb4 Nb5 . . 54.31(4)
O3 Nb4 Nb3 . . 135.80(10)
Cl3 Nb4 Nb3 . . 96.72(4)
Cl11 Nb4 Nb3 . . 96.07(4)
Cl6 Nb4 Nb3 . . 54.02(4)
Cl7 Nb4 Nb3 . . 144.23(4)
Nb5 Nb4 Nb3 . . 89.92(2)
O3 Nb4 Nb6 . . 133.40(10)
Cl3 Nb4 Nb6 . . 145.05(4)
Cl11 Nb4 Nb6 . . 53.36(4)
Cl6 Nb4 Nb6 . . 96.51(4)
Cl7 Nb4 Nb6 . . 96.41(4)
Nb5 Nb4 Nb6 . . 60.47(2)
Nb3 Nb4 Nb6 . . 60.50(2)
O3 Nb4 Nb1 . . 134.90(10)
Cl3 Nb4 Nb1 . . 53.33(4)
Cl11 Nb4 Nb1 . . 145.08(4)
Cl6 Nb4 Nb1 . . 95.94(4)
Cl7 Nb4 Nb1 . . 96.49(4)
Nb5 Nb4 Nb1 . . 60.50(2)
Nb3 Nb4 Nb1 . . 60.44(2)
Nb6 Nb4 Nb1 . . 91.72(2)
O4 Nb5 Cl4 . . 80.60(10)
O4 Nb5 Cl12 . . 81.00(10)
Cl4 Nb5 Cl12 . . 161.67(6)
O4 Nb5 Cl7 . . 81.00(10)
Cl4 Nb5 Cl7 . . 89.82(6)
Cl12 Nb5 Cl7 . . 87.28(6)
O4 Nb5 Cl8 . . 80.90(10)
Cl4 Nb5 Cl8 . . 88.27(6)
Cl12 Nb5 Cl8 . . 88.88(6)
Cl7 Nb5 Cl8 . . 161.88(6)
O4 Nb5 Nb4 . . 135.10(10)
Cl4 Nb5 Nb4 . . 97.38(4)
Cl12 Nb5 Nb4 . . 95.53(4)
Cl7 Nb5 Nb4 . . 54.06(4)
Cl8 Nb5 Nb4 . . 144.02(4)
O4 Nb5 Nb2 . . 134.90(10)
Cl4 Nb5 Nb2 . . 95.66(4)
Cl12 Nb5 Nb2 . . 97.30(4)
Cl7 Nb5 Nb2 . . 144.04(4)
Cl8 Nb5 Nb2 . . 54.06(4)
Nb4 Nb5 Nb2 . . 89.97(2)
O4 Nb5 Nb6 . . 134.30(10)
Cl4 Nb5 Nb6 . . 145.07(4)
Cl12 Nb5 Nb6 . . 53.26(4)
Cl7 Nb5 Nb6 . . 96.28(4)
Cl8 Nb5 Nb6 . . 95.58(4)
Nb4 Nb5 Nb6 . . 60.51(2)
Nb2 Nb5 Nb6 . . 60.45(2)
O4 Nb5 Nb1 . . 134.00(10)
Cl4 Nb5 Nb1 . . 53.35(4)
Cl12 Nb5 Nb1 . . 144.97(4)
Cl7 Nb5 Nb1 . . 96.31(4)
Cl8 Nb5 Nb1 . . 96.97(4)
Nb4 Nb5 Nb1 . . 60.50(2)
Nb2 Nb5 Nb1 . . 60.53(2)
Nb6 Nb5 Nb1 . . 91.75(2)
Cl12 Nb6 Cl9 . . 89.46(6)
Cl12 Nb6 Cl11 . . 88.43(6)
Cl9 Nb6 Cl11 . . 164.93(6)
Cl12 Nb6 Cl10 . . 164.84(6)
Cl9 Nb6 Cl10 . . 89.32(5)
Cl11 Nb6 Cl10 . . 88.82(5)
Cl12 Nb6 Nb5 . . 53.44(4)
Cl9 Nb6 Nb5 . . 94.80(4)
Cl11 Nb6 Nb5 . . 95.91(4)
Cl10 Nb6 Nb5 . . 141.71(4)
Cl12 Nb6 Nb4 . . 94.55(4)
Cl9 Nb6 Nb4 . . 141.64(4)
Cl11 Nb6 Nb4 . . 53.42(4)
Cl10 Nb6 Nb4 . . 95.77(4)
Nb5 Nb6 Nb4 . . 59.02(2)
Cl12 Nb6 Nb2 . . 96.47(4)
Cl9 Nb6 Nb2 . . 53.27(4)
Cl11 Nb6 Nb2 . . 141.81(4)
Cl10 Nb6 Nb2 . . 94.90(4)
Nb5 Nb6 Nb2 . . 59.19(2)
Nb4 Nb6 Nb2 . . 88.39(2)
Cl12 Nb6 Nb3 . . 141.76(4)
Cl9 Nb6 Nb3 . . 95.75(4)
Cl11 Nb6 Nb3 . . 95.13(4)
Cl10 Nb6 Nb3 . . 53.38(4)
Nb5 Nb6 Nb3 . . 88.34(2)
Nb4 Nb6 Nb3 . . 59.19(2)
Nb2 Nb6 Nb3 . . 58.81(2)
Cl12 Nb6 I2 . . 81.77(4)
Cl9 Nb6 I2 . . 82.38(4)
Cl11 Nb6 I2 . . 82.55(4)
Cl10 Nb6 I2 . . 83.09(4)
Nb5 Nb6 I2 . . 135.19(2)
Nb4 Nb6 I2 . . 135.95(2)
Nb2 Nb6 I2 . . 135.65(2)
Nb3 Nb6 I2 . . 136.47(2)
Nb1 Cl1 Nb2 . . 73.50(5)
Nb1 Cl2 Nb3 . . 73.21(4)
Nb1 Cl3 Nb4 . . 73.26(5)
Nb5 Cl4 Nb1 . . 73.48(5)
Nb2 Cl5 Nb3 . . 71.81(4)
Nb4 Cl6 Nb3 . . 72.03(4)
Nb4 Cl7 Nb5 . . 71.63(4)
Nb2 Cl8 Nb5 . . 71.77(4)
Nb2 Cl9 Nb6 . . 73.44(5)
Nb6 Cl10 Nb3 . . 73.34(4)
Nb6 Cl11 Nb4 . . 73.21(4)
Nb6 Cl12 Nb5 . . 73.30(4)
Nb2 O1 H1A . . 126.4
Nb2 O1 H1B . . 135.5
H1A O1 H1B . . 91.8
Nb3 O2 H2A . . 109.8
Nb3 O2 H2B . . 127.2
H2A O2 H2B . . 103.6
Nb4 O3 H3A . . 109.8
Nb4 O3 H3B . . 126.8
H3A O3 H3B . . 108.6
Nb5 O4 H4A . . 109.4
Nb5 O4 H4B . . 109.3
H4A O4 H4B . . 109.5
C1 O5 C4 . . 109.5(6)
O5 C1 C2 . . 107.2(7)
O5 C1 H1C . . 110.3
C2 C1 H1C . . 110.3
O5 C1 H1D . . 110.3
C2 C1 H1D . . 110.3
H1C C1 H1D . . 108.5
C1 C2 C3 . . 103.0(6)
C1 C2 H2C . . 111.2
C3 C2 H2C . . 111.2
C1 C2 H2D . . 111.2
C3 C2 H2D . . 111.2
H2C C2 H2D . . 109.1
C4 C3 C2 . . 103.2(6)
C4 C3 H3C . . 111.1
C2 C3 H3C . . 111.1
C4 C3 H3D . . 111.1
C2 C3 H3D . . 111.1
H3C C3 H3D . . 109.1
O5 C4 C3 . . 106.2(6)
O5 C4 H4C . . 110.5
C3 C4 H4C . . 110.5
O5 C4 H4D . . 110.5
C3 C4 H4D . . 110.5
H4C C4 H4D . . 108.7
C8A_a O6A_a C5A_a . . 107(3)
O6A_a C5A_a C6A_a . . 99(3)
O6A_a C5A_a H5A_a . . 112.0
C6A_a C5A_a H5A_a . . 112.0
O6A_a C5A_a H5B_a . . 112.0
C6A_a C5A_a H5B_a . . 112.0
H5A_a C5A_a H5B_a . . 109.7
C7A_a C6A_a C5A_a . . 105(4)
C7A_a C6A_a H6A_a . . 110.7
C5A_a C6A_a H6A_a . . 110.7
C7A_a C6A_a H6B_a . . 110.7
C5A_a C6A_a H6B_a . . 110.7
H6A_a C6A_a H6B_a . . 108.8
C6A_a C7A_a C8A_a . . 102(5)
C6A_a C7A_a H7A_a . . 111.4
C8A_a C7A_a H7A_a . . 111.4
C6A_a C7A_a H7B_a . . 111.4
C8A_a C7A_a H7B_a . . 111.4
H7A_a C7A_a H7B_a . . 109.3
O6A_a C8A_a C7A_a . . 108(3)
O6A_a C8A_a H8A_a . . 110.2
C7A_a C8A_a H8A_a . . 110.2
O6A_a C8A_a H8B_a . . 110.2
C7A_a C8A_a H8B_a . . 110.2
H8A_a C8A_a H8B_a . . 108.5
O6B_b C5B_b C6B_b . . 109(8)
O6B_b C5B_b H5C_b . . 109.9
C6B_b C5B_b H5C_b . . 109.9
O6B_b C5B_b H5D_b . . 109.9
C6B_b C5B_b H5D_b . . 109.9
H5C_b C5B_b H5D_b . . 108.3
C7B_b C6B_b C5B_b . . 91(7)
C7B_b C6B_b H6C_b . . 113.5
C5B_b C6B_b H6C_b . . 113.5
C7B_b C6B_b H6D_b . . 113.5
C5B_b C6B_b H6D_b . . 113.5
H6C_b C6B_b H6D_b . . 110.8
C6B_b C7B_b H7C_b . . 111.0
C6B_b C7B_b H7D_b . . 111.0
H7C_b C7B_b H7D_b . . 109.0
C9 O7 C12 . . 108.6(6)
O7 C9 C10 . . 106.2(7)
O7 C9 H9A . . 110.5
C10 C9 H9A . . 110.5
O7 C9 H9B . . 110.5
C10 C9 H9B . . 110.5
H9A C9 H9B . . 108.7
C11 C10 C9 . . 104.8(7)
C11 C10 H10A . . 110.8
C9 C10 H10A . . 110.8
C11 C10 H10B . . 110.8
C9 C10 H10B . . 110.8
H10A C10 H10B . . 108.9
C12 C11 C10 . . 103.5(8)
C12 C11 H11A . . 111.1
C10 C11 H11A . . 111.1
C12 C11 H11B . . 111.1
C10 C11 H11B . . 111.1
H11A C11 H11B . . 109.0
O7 C12 C11 . . 103.1(7)
O7 C12 H12A . . 111.2
C11 C12 H12A . . 111.2
O7 C12 H12B . . 111.2
C11 C12 H12B . . 111.2
H12A C12 H12B . . 109.1
C16 O8 C13 . . 109.3(6)
O8 C13 C14 . . 105.6(6)
O8 C13 H13A . . 110.6
C14 C13 H13A . . 110.6
O8 C13 H13B . . 110.6
C14 C13 H13B . . 110.6
H13A C13 H13B . . 108.7
C13 C14 C15 . . 102.3(7)
C13 C14 H14A . . 111.3
C15 C14 H14A . . 111.3
C13 C14 H14B . . 111.3
C15 C14 H14B . . 111.3
H14A C14 H14B . . 109.2
C14 C15 C16 . . 102.1(7)
C14 C15 H15A . . 111.3
C16 C15 H15A . . 111.3
C14 C15 H15B . . 111.3
C16 C15 H15B . . 111.3
H15A C15 H15B . . 109.2
O8 C16 C15 . . 105.7(6)
O8 C16 H16A . . 110.6
C15 C16 H16A . . 110.6
O8 C16 H16B . . 110.6
C15 C16 H16B . . 110.6
H16A C16 H16B . . 108.7
C17 O9 C20 . . 109.7(8)
O9 C17 C18 . . 110.0(10)
O9 C17 H17A . . 109.6
C18 C17 H17A . . 109.6
O9 C17 H17B . . 109.6
C18 C17 H17B . . 109.6
H17A C17 H17B . . 108.1
C17 C18 C19 . . 106.1(9)
C17 C18 H18A . . 110.5
C19 C18 H18A . . 110.5
C17 C18 H18B . . 110.5
C19 C18 H18B . . 110.5
H18A C18 H18B . . 108.7
C20 C19 C18 . . 104.3(9)
C20 C19 H19A . . 110.9
C18 C19 H19A . . 110.9
C20 C19 H19B . . 110.9
C18 C19 H19B . . 110.9
H19A C19 H19B . . 108.9
O9 C20 C19 . . 106.4(9)
O9 C20 H20A . . 110.5
C19 C20 H20A . . 110.5
O9 C20 H20B . . 110.5
C19 C20 H20B . . 110.5
H20A C20 H20B . . 108.7
C21 O10 C24 . . 107.8(8)
O10 C21 C22 . . 108.4(9)
O10 C21 H21A . . 110.0
C22 C21 H21A . . 110.0
O10 C21 H21B . . 110.0
C22 C21 H21B . . 110.0
H21A C21 H21B . . 108.4
C21 C22 C23 . . 103.0(10)
C21 C22 H22A . . 111.1
C23 C22 H22A . . 111.1
C21 C22 H22B . . 111.1
C23 C22 H22B . . 111.1
H22A C22 H22B . . 109.1
C24 C23 C22 . . 102.7(9)
C24 C23 H23A . . 111.2
C22 C23 H23A . . 111.2
C24 C23 H23B . . 111.2
C22 C23 H23B . . 111.2
H23A C23 H23B . . 109.1
O10 C24 C23 . . 104.3(8)
O10 C24 H24A . . 110.9
C23 C24 H24A . . 110.9
O10 C24 H24B . . 110.9
C23 C24 H24B . . 110.9
H24A C24 H24B . . 108.9
C25 O11 C28 . . 109.1(7)
O11 C25 C26 . . 106.8(8)
O11 C25 H25A . . 110.4
C26 C25 H25A . . 110.4
O11 C25 H25B . . 110.4
C26 C25 H25B . . 110.4
H25A C25 H25B . . 108.6
C27 C26 C25 . . 110.0(10)
C27 C26 H26A . . 109.8
C25 C26 H26A . . 109.8
C27 C26 H26B . . 109.8
C25 C26 H26B . . 109.8
H26A C26 H26B . . 108.2
C26 C27 C28 . . 107.9(9)
C26 C27 H27A . . 110.1
C28 C27 H27A . . 110.1
C26 C27 H27B . . 110.1
C28 C27 H27B . . 110.1
H27A C27 H27B . . 108.4
O11 C28 C27 . . 105.9(7)
O11 C28 H28A . . 110.6
C27 C28 H28A . . 110.6
O11 C28 H28B . . 110.6
C27 C28 H28B . . 110.6
H28A C28 H28B . . 108.7
C32 O12 C29 . . 110.4(6)
O12 C29 C30 . . 103.7(7)
O12 C29 H29A . . 111.0
C30 C29 H29A . . 111.0
O12 C29 H29B . . 111.0
C30 C29 H29B . . 111.0
H29A C29 H29B . . 109.0
C31 C30 C29 . . 101.6(6)
C31 C30 H30A . . 111.5
C29 C30 H30A . . 111.5
C31 C30 H30B . . 111.5
C29 C30 H30B . . 111.5
H30A C30 H30B . . 109.3
C30 C31 C32 . . 104.3(6)
C30 C31 H31A . . 110.9
C32 C31 H31A . . 110.9
C30 C31 H31B . . 110.9
C32 C31 H31B . . 110.9
H31A C31 H31B . . 108.9
O12 C32 C31 . . 106.1(6)
O12 C32 H32A . . 110.5
C31 C32 H32A . . 110.5
O12 C32 H32B . . 110.5
C31 C32 H32B . . 110.5
H32A C32 H32B . . 108.7

loop_
_geom_bond_atom_site_label_1
_geom_bond_atom_site_label_2
_geom_bond_site_symmetry_2
_geom_bond_distance
Nb1 Cl1 . 2.457(2)
Nb1 Cl4 . 2.457(2)
Nb1 Cl3 . 2.460(2)
Nb1 Cl2 . 2.464(2)
Nb1 I1 . 2.9312(7)
Nb1 Nb4 . 2.9367(8)
Nb1 Nb5 . 2.9367(8)
Nb1 Nb3 . 2.9394(8)
Nb1 Nb2 . 2.9424(8)
Nb2 O1 . 2.219(5)
Nb2 Cl9 . 2.457(2)
Nb2 Cl1 . 2.461(2)
Nb2 Cl5 . 2.461(2)
Nb2 Cl8 . 2.473(2)
Nb2 Nb3 . 2.8867(7)
Nb2 Nb5 . 2.9008(8)
Nb2 Nb6 . 2.9381(8)
Nb3 O2 . 2.233(4)
Nb3 Cl5 . 2.462(2)
Nb3 Cl10 . 2.464(2)
Nb3 Cl2 . 2.465(2)
Nb3 Cl6 . 2.470(2)
Nb3 Nb4 . 2.9029(8)
Nb3 Nb6 . 2.9418(8)
Nb4 O3 . 2.232(5)
Nb4 Cl3 . 2.462(2)
Nb4 Cl11 . 2.463(2)
Nb4 Cl6 . 2.467(2)
Nb4 Cl7 . 2.468(2)
Nb4 Nb5 . 2.8923(8)
Nb4 Nb6 . 2.9366(8)
Nb5 O4 . 2.209(5)
Nb5 Cl4 . 2.452(2)
Nb5 Cl12 . 2.461(2)
Nb5 Cl7 . 2.475(2)
Nb5 Cl8 . 2.476(2)
Nb5 Nb6 . 2.9352(8)
Nb6 Cl12 . 2.456(2)
Nb6 Cl9 . 2.457(2)
Nb6 Cl11 . 2.461(2)
Nb6 Cl10 . 2.461(2)
Nb6 I2 . 2.9563(7)
O1 H1A . 0.8498
O1 H1B . 0.8500
O2 H2A . 0.8499
O2 H2B . 0.8501
O3 H3A . 0.8505
O3 H3B . 0.8501
O4 H4A . 0.8500
O4 H4B . 0.8498
O5 C1 . 1.420(9)
O5 C4 . 1.447(9)
C1 C2 . 1.490(10)
C1 H1C . 0.9900
C1 H1D . 0.9900
C2 C3 . 1.510(10)
C2 H2C . 0.9900
C2 H2D . 0.9900
C3 C4 . 1.510(10)
C3 H3C . 0.9900
C3 H3D . 0.9900
C4 H4C . 0.9900
C4 H4D . 0.9900
O6A_a C8A_a . 1.48(3)
O6A_a C5A_a . 1.53(6)
C5A_a C6A_a . 1.55(7)
C5A_a H5A_a . 0.9900
C5A_a H5B_a . 0.9900
C6A_a C7A_a . 1.46(8)
C6A_a H6A_a . 0.9900
C6A_a H6B_a . 0.9900
C7A_a C8A_a . 1.50(10)
C7A_a H7A_a . 0.9900
C7A_a H7B_a . 0.9900
C8A_a H8A_a . 0.9900
C8A_a H8B_a . 0.9900
O6B_b C5B_b . 1.20(10)
C5B_b C6B_b . 1.60(10)
C5B_b H5C_b . 0.9900
C5B_b H5D_b . 0.9900
C6B_b C7B_b . 1.60(10)
C6B_b H6C_b . 0.9900
C6B_b H6D_b . 0.9900
C7B_b H7C_b . 0.9900
C7B_b H7D_b . 0.9900
O7 C9 . 1.423(9)
O7 C12 . 1.430(10)
C9 C10 . 1.500(10)
C9 H9A . 0.9900
C9 H9B . 0.9900
C10 C11 . 1.500(10)
C10 H10A . 0.9900
C10 H10B . 0.9900
C11 C12 . 1.490(10)
C11 H11A . 0.9900
C11 H11B . 0.9900
C12 H12A . 0.9900
C12 H12B . 0.9900
O8 C16 . 1.438(9)
O8 C13 . 1.455(8)
C13 C14 . 1.510(10)
C13 H13A . 0.9900
C13 H13B . 0.9900
C14 C15 . 1.510(10)
C14 H14A . 0.9900
C14 H14B . 0.9900
C15 C16 . 1.520(10)
C15 H15A . 0.9900
C15 H15B . 0.9900
C16 H16A . 0.9900
C16 H16B . 0.9900
O9 C17 . 1.390(10)
O9 C20 . 1.400(10)
C17 C18 . 1.42(2)
C17 H17A . 0.9900
C17 H17B . 0.9900
C18 C19 . 1.49(2)
C18 H18A . 0.9900
C18 H18B . 0.9900
C19 C20 . 1.490(10)
C19 H19A . 0.9900
C19 H19B . 0.9900
C20 H20A . 0.9900
C20 H20B . 0.9900
O10 C21 . 1.410(10)
O10 C24 . 1.460(10)
C21 C22 . 1.43(2)
C21 H21A . 0.9900
C21 H21B . 0.9900
C22 C23 . 1.50(2)
C22 H22A . 0.9900
C22 H22B . 0.9900
C23 C24 . 1.460(10)
C23 H23A . 0.9900
C23 H23B . 0.9900
C24 H24A . 0.9900
C24 H24B . 0.9900
O11 C25 . 1.430(10)
O11 C28 . 1.432(9)
C25 C26 . 1.46(2)
C25 H25A . 0.9900
C25 H25B . 0.9900
C26 C27 . 1.37(2)
C26 H26A . 0.9900
C26 H26B . 0.9900
C27 C28 . 1.500(10)
C27 H27A . 0.9900
C27 H27B . 0.9900
C28 H28A . 0.9900
C28 H28B . 0.9900
O12 C32 . 1.409(9)
O12 C29 . 1.440(10)
C29 C30 . 1.510(10)
C29 H29A . 0.9900
C29 H29B . 0.9900
C30 C31 . 1.500(10)
C30 H30A . 0.9900
C30 H30B . 0.9900
C31 C32 . 1.510(10)
C31 H31A . 0.9900
C31 H31B . 0.9900
C32 H32A . 0.9900
C32 H32B . 0.9900

loop_
_geom_hbond_atom_site_label_D
_geom_hbond_atom_site_label_H
_geom_hbond_atom_site_label_A
_geom_hbond_site_symmetry_A
_geom_hbond_distance_DH
_geom_hbond_distance_HA
_geom_hbond_distance_DA
_geom_hbond_angle_DHA
_geom_hbond_publ_flag
O1 H1A O5 . 0.85 1.79 2.642(7) 179.7 yes
O1 H1B O6A_a . 0.85 1.75 2.60(3) 177.6 yes
O1 H1B O6B_b . 0.85 1.83 2.68(5) 173.4 yes
O2 H2A O7 . 0.85 1.83 2.639(7) 158.3 yes
O2 H2B O8 . 0.85 1.78 2.634(7) 179.7 yes
O3 H3B O9 . 0.85 1.75 2.601(8) 179.4 yes
O3 H3A O10 . 0.85 1.88 2.637(8) 148.2 yes
O4 H4B O11 . 0.85 1.92 2.613(8) 137.7 yes
O4 H4A O12 . 0.85 2.09 2.530(8) 112.0 yes
C3 H3C Cl4 8_765 0.99 2.94 3.930(8) 176.8 no
C3 H3D Cl12 6_656 0.99 2.95 3.657(8) 129.5 no
C9 H9B Cl11 4_556 0.99 2.98 3.642(8) 125.3 no
C14 H14A Cl6 5_666 0.99 2.97 3.931(9) 165.4 no
C23 H23A Cl5 4_456 0.99 2.99 3.740(10) 133.5 no
C31 H31B Cl8 6_556 0.99 2.79 3.778(8) 176.2 no

loop_
_geom_torsion_atom_site_label_1
_geom_torsion_atom_site_label_2
_geom_torsion_atom_site_label_3
_geom_torsion_atom_site_label_4
_geom_torsion_site_symmetry_1
_geom_torsion_site_symmetry_2
_geom_torsion_site_symmetry_3
_geom_torsion_site_symmetry_4
_geom_torsion
C4 O5 C1 C2 . . . . 14.9(9)
O5 C1 C2 C3 . . . . -29.6(9)
C1 C2 C3 C4 . . . . 32.4(8)
C1 O5 C4 C3 . . . . 6.3(9)
C2 C3 C4 O5 . . . . -24.3(8)
C8A_a O6A_a C5A_a C6A_a . . . . -30(3)
O6A_a C5A_a C6A_a C7A_a . . . . 45(5)
C5A_a C6A_a C7A_a C8A_a . . . . -41(5)
C5A_a O6A_a C8A_a C7A_a . . . . 7(4)
C6A_a C7A_a C8A_a O6A_a . . . . 21(5)
O6B_b C5B_b C6B_b C7B_b . . . . -32(10)
C12 O7 C9 C10 . . . . 20.0(10)
O7 C9 C10 C11 . . . . 4.0(10)
C9 C10 C11 C12 . . . . -25.0(10)
C9 O7 C12 C11 . . . . -35.0(10)
C10 C11 C12 O7 . . . . 36.0(10)
C16 O8 C13 C14 . . . . 12.1(8)
O8 C13 C14 C15 . . . . -31.5(8)
C13 C14 C15 C16 . . . . 38.1(8)
C13 O8 C16 C15 . . . . 12.5(9)
C14 C15 C16 O8 . . . . -31.7(9)
C20 O9 C17 C18 . . . . 10(2)
O9 C17 C18 C19 . . . . 3(2)
C17 C18 C19 C20 . . . . -13(2)
C17 O9 C20 C19 . . . . -18(2)
C18 C19 C20 O9 . . . . 18(2)
C24 O10 C21 C22 . . . . 3(2)
O10 C21 C22 C23 . . . . -24(2)
C21 C22 C23 C24 . . . . 36(2)
C21 O10 C24 C23 . . . . 20.0(10)
C22 C23 C24 O10 . . . . -34.0(10)
C28 O11 C25 C26 . . . . 6.0(10)
O11 C25 C26 C27 . . . . -9(2)
C25 C26 C27 C28 . . . . 8(2)
C25 O11 C28 C27 . . . . -1.0(10)
C26 C27 C28 O11 . . . . -5(2)
C32 O12 C29 C30 . . . . 27.0(10)
O12 C29 C30 C31 . . . . -36.7(8)
C29 C30 C31 C32 . . . . 33.1(8)
C29 O12 C32 C31 . . . . -6.0(10)
C30 C31 C32 O12 . . . . -17.8(9)

_cod_database_fobs_code 1567144
